data_4507571
loop_
_publ_author_name
'Cherukuvada, Suryanarayan'
'Bolla, Geetha'
'Sikligar, Kanishka'
'Nangia, Ashwini'

_publ_section_title
;
 4-Aminosalicylic Acid Adducts
;
_journal_issue 4
_journal_name_full 'Crystal Growth &amp; Design'
_journal_page_first 1551
_journal_paper_doi 10.1021/cg301798s
_journal_volume 13
_journal_year 2013
_chemical_formula_sum 'C7 H10 N Na O5'
_chemical_formula_weight 211.15
_chemical_name_systematic
; 
 ? 
;
_space_group_IT_number 14
_symmetry_cell_setting monoclinic
_symmetry_space_group_name_Hall '-P 2ybc'
_symmetry_space_group_name_H-M 'P 1 21/c 1'
_atom_sites_solution_hydrogens geom
_atom_sites_solution_primary direct
_atom_sites_solution_secondary difmap
_audit_creation_method SHELXL-97
_cell_angle_alpha 90.00
_cell_angle_beta 97.799(8)
_cell_angle_gamma 90.00
_cell_formula_units_Z 4
_cell_length_a 8.790(4)
_cell_length_b 14.615(7)
_cell_length_c 6.955(3)
_cell_measurement_reflns_used 2777
_cell_measurement_temperature 298(2)
_cell_measurement_theta_max 25.49
_cell_measurement_theta_min 2.79
_cell_volume 885.2(7)
_computing_cell_refinement 'Bruker SMART'
_computing_data_collection 'Bruker SMART'
_computing_data_reduction 'Bruker SAINT'
_computing_molecular_graphics 'Bruker SHELXTL'
_computing_publication_material 'Bruker SHELXTL'
_computing_structure_refinement 'SHELXL-97 (Sheldrick, 1997)'
_computing_structure_solution 'SHELXS-97 (Sheldrick, 1990)'
_diffrn_ambient_temperature 298(2)
_diffrn_measured_fraction_theta_full 0.988
_diffrn_measured_fraction_theta_max 0.988
_diffrn_measurement_device_type 'CCD area detector'
_diffrn_measurement_method 'phi and omega scans'
_diffrn_radiation_monochromator graphite
_diffrn_radiation_source 'fine-focus sealed tube'
_diffrn_radiation_type MoK\a
_diffrn_radiation_wavelength 0.71073
_diffrn_reflns_av_R_equivalents 0.0377
_diffrn_reflns_av_sigmaI/netI 0.0253
_diffrn_reflns_limit_h_max 10
_diffrn_reflns_limit_h_min -10
_diffrn_reflns_limit_k_max 17
_diffrn_reflns_limit_k_min -18
_diffrn_reflns_limit_l_max 8
_diffrn_reflns_limit_l_min -8
_diffrn_reflns_number 9005
_diffrn_reflns_theta_full 26.15
_diffrn_reflns_theta_max 26.15
_diffrn_reflns_theta_min 2.34
_exptl_absorpt_coefficient_mu 0.174
_exptl_absorpt_correction_T_max 0.9604
_exptl_absorpt_correction_T_min 0.9392
_exptl_absorpt_correction_type multi-scan
_exptl_absorpt_process_details SADABS
_exptl_crystal_colour colorless
_exptl_crystal_density_diffrn 1.584
_exptl_crystal_density_method 'not measured'
_exptl_crystal_description plate
_exptl_crystal_F_000 440
_exptl_crystal_size_max 0.36
_exptl_crystal_size_mid 0.28
_exptl_crystal_size_min 0.20
_refine_diff_density_max 0.194
_refine_diff_density_min -0.219
_refine_diff_density_rms 0.041
_refine_ls_extinction_method none
_refine_ls_goodness_of_fit_ref 1.103
_refine_ls_hydrogen_treatment mixed
_refine_ls_matrix_type full
_refine_ls_number_parameters 155
_refine_ls_number_reflns 1749
_refine_ls_number_restraints 0
_refine_ls_restrained_S_all 1.103
_refine_ls_R_factor_all 0.0495
_refine_ls_R_factor_gt 0.0434
_refine_ls_shift/su_max 0.000
_refine_ls_shift/su_mean 0.000
_refine_ls_structure_factor_coef Fsqd
_refine_ls_weighting_details 'calc w=1/[\s^2^(Fo^2^)+(0.0394P)^2^+0.4261P] where P=(Fo^2^+2Fc^2^)/3'
_refine_ls_weighting_scheme calc
_refine_ls_wR_factor_gt 0.1015
_refine_ls_wR_factor_ref 0.1048
_reflns_number_gt 1558
_reflns_number_total 1749
_reflns_threshold_expression >2sigma(I)
_cod_data_source_file cg301798s_si_006.cif
_cod_data_source_block Sodium-4-Aminosalicylate-dihydrate
_cod_depositor_comments
;
The following automatic conversions were performed:

'_symmetry_cell_setting' value 'Monoclinic' changed to 'monoclinic'
according to /home/saulius/struct/CIF-dictionaries/cif_core.dic
dictionary named 'cif_core.dic' version 2.4.2 from
2011-04-26.

'_exptl_absorpt_correction_type' value 'Multi-scan'
changed to 'multi-scan' according to
/home/saulius/struct/CIF-dictionaries/cif_core.dic dictionary named
'cif_core.dic' version 2.4.2 from 2011-04-26.

Automatic conversion script
Id: cif_fix_values 1891 2012-01-12 08:04:46Z andrius 
;
_cod_original_cell_volume 885.3(8)
_cod_original_sg_symbol_H-M P2(1)/c
_cod_database_code 4507571

loop_
_symmetry_equiv_pos_as_xyz
'x, y, z'
'-x, y+1/2, -z+1/2'
'-x, -y, -z'
'x, -y-1/2, z-1/2'

loop_
_atom_site_label
_atom_site_type_symbol
_atom_site_fract_x
_atom_site_fract_y
_atom_site_fract_z
_atom_site_U_iso_or_equiv
_atom_site_adp_type
_atom_site_occupancy
_atom_site_symmetry_multiplicity
_atom_site_calc_flag
_atom_site_refinement_flags
C1 C 0.7635(2) 0.39814(13) -0.3471(3) 0.0360(4) Uani 1 1 d .
C2 C 1.1110(2) 0.61939(12) 0.4625(3) 0.0309(4) Uani 1 1 d .
C3 C 0.9573(2) 0.60600(12) 0.3839(3) 0.0326(4) Uani 1 1 d .
C4 C 0.8403(2) 0.62395(13) 0.4921(3) 0.0355(4) Uani 1 1 d .
H4 H 0.7389 0.6143 0.4380 0.043 Uiso 1 1 calc R
C5 C 0.8725(2) 0.65608(12) 0.6800(3) 0.0344(4) Uani 1 1 d .
C6 C 1.0247(2) 0.66904(12) 0.7609(3) 0.0355(4) Uani 1 1 d .
H6 H 1.0479 0.6900 0.8878 0.043 Uiso 1 1 calc R
C7 C 1.1398(2) 0.65084(12) 0.6529(3) 0.0339(4) Uani 1 1 d .
H7 H 1.2410 0.6598 0.7085 0.041 Uiso 1 1 calc R
H3 H 1.010(4) 0.567(2) 0.160(4) 0.080(9) Uiso 1 1 d .
H1A H 0.672(3) 0.6901(17) -0.277(4) 0.057(7) Uiso 1 1 d .
H4A H 0.571(3) 0.4560(17) 0.315(4) 0.051(7) Uiso 1 1 d .
H5A H 0.430(5) 0.686(3) 0.111(6) 0.129(17) Uiso 1 1 d .
H1B H 0.781(3) 0.713(2) -0.120(4) 0.072(9) Uiso 1 1 d .
H4B H 0.485(3) 0.5359(19) 0.300(4) 0.069(8) Uiso 1 1 d .
H5B H 0.452(4) 0.755(3) 0.015(5) 0.113(15) Uiso 1 1 d .
N1 N 0.7544(2) 0.67205(13) -0.2083(3) 0.0456(5) Uani 1 1 d .
Na1 Na 0.68263(9) 0.54460(6) -0.00114(11) 0.0498(3) Uani 1 1 d .
O1 O 0.79656(16) 0.42774(11) -0.17607(19) 0.0499(4) Uani 1 1 d .
O2 O 0.62619(15) 0.38284(10) -0.4217(2) 0.0458(4) Uani 1 1 d .
O3 O 0.91913(17) 0.57666(11) 0.19852(19) 0.0449(4) Uani 1 1 d .
O4 O 0.53818(16) 0.49345(11) 0.2359(2) 0.0391(4) Uani 1 1 d .
O5 O 0.4906(3) 0.70204(19) 0.0540(4) 0.0780(6) Uani 1 1 d .

loop_
_atom_site_aniso_label
_atom_site_aniso_U_11
_atom_site_aniso_U_22
_atom_site_aniso_U_33
_atom_site_aniso_U_23
_atom_site_aniso_U_13
_atom_site_aniso_U_12
C1 0.0409(11) 0.0345(10) 0.0330(10) 0.0050(8) 0.0059(8) 0.0052(8)
C2 0.0343(9) 0.0284(9) 0.0299(9) 0.0017(7) 0.0034(7) 0.0017(7)
C3 0.0397(10) 0.0289(9) 0.0284(9) -0.0003(7) 0.0014(7) -0.0004(7)
C4 0.0308(9) 0.0356(10) 0.0391(10) -0.0025(8) 0.0016(8) -0.0026(8)
C5 0.0387(10) 0.0276(9) 0.0385(10) 0.0009(8) 0.0110(8) 0.0011(7)
C6 0.0440(11) 0.0340(10) 0.0283(9) -0.0044(7) 0.0041(8) 0.0000(8)
C7 0.0331(9) 0.0341(10) 0.0330(9) -0.0001(8) -0.0011(7) 0.0009(7)
N1 0.0406(10) 0.0508(11) 0.0472(11) -0.0090(9) 0.0122(9) 0.0020(8)
Na1 0.0411(5) 0.0767(6) 0.0326(4) -0.0079(4) 0.0084(3) -0.0190(4)
O1 0.0484(9) 0.0722(10) 0.0293(7) -0.0051(7) 0.0062(6) 0.0104(7)
O2 0.0346(8) 0.0575(9) 0.0460(8) -0.0081(7) 0.0084(6) 0.0000(6)
O3 0.0401(8) 0.0628(10) 0.0303(7) -0.0098(6) 0.0001(6) -0.0026(7)
O4 0.0360(7) 0.0482(9) 0.0331(8) 0.0010(7) 0.0049(6) 0.0040(6)
O5 0.0723(13) 0.0814(15) 0.0875(16) 0.0129(12) 0.0369(12) 0.0042(12)

loop_
_atom_type_symbol
_atom_type_description
_atom_type_scat_dispersion_real
_atom_type_scat_dispersion_imag
_atom_type_scat_source
C C 0.0033 0.0016 'International Tables Vol C Tables 4.2.6.8 and 6.1.1.4'
H H 0.0000 0.0000 'International Tables Vol C Tables 4.2.6.8 and 6.1.1.4'
N N 0.0061 0.0033 'International Tables Vol C Tables 4.2.6.8 and 6.1.1.4'
O O 0.0106 0.0060 'International Tables Vol C Tables 4.2.6.8 and 6.1.1.4'
Na Na 0.0362 0.0249 'International Tables Vol C Tables 4.2.6.8 and 6.1.1.4'

loop_
_geom_angle_atom_site_label_1
_geom_angle_atom_site_label_2
_geom_angle_atom_site_label_3
_geom_angle
_geom_angle_site_symmetry_1
_geom_angle_site_symmetry_3
O1 C1 O2 122.08(18) . .
O1 C1 C2 118.70(17) . 3_765
O2 C1 C2 119.22(17) . 3_765
C7 C2 C3 117.29(17) . .
C7 C2 C1 121.57(17) . 3_765
C3 C2 C1 121.14(17) . 3_765
O3 C3 C4 118.14(17) . .
O3 C3 C2 121.07(17) . .
C4 C3 C2 120.78(17) . .
C3 C4 C5 120.55(17) . .
C4 C5 C6 119.42(17) . .
C4 C5 N1 120.68(18) . 1_556
C6 C5 N1 119.86(18) . 1_556
C7 C6 C5 119.60(17) . .
C6 C7 C2 122.36(17) . .
C5 N1 Na1 117.55(14) 1_554 .
O4 Na1 O3 99.57(7) . .
O4 Na1 O1 115.81(7) . .
O3 Na1 O1 92.54(6) . .
O4 Na1 O4 86.56(7) . 3_665
O3 Na1 O4 172.70(6) . 3_665
O1 Na1 O4 81.14(6) . 3_665
O4 Na1 N1 148.54(7) . .
O3 Na1 N1 85.45(7) . .
O1 Na1 N1 94.78(7) . .
O4 Na1 N1 91.39(7) 3_665 .
O4 Na1 O5 77.25(7) . .
O3 Na1 O5 104.09(7) . .
O1 Na1 O5 157.12(7) . .
O4 Na1 O5 81.04(7) 3_665 .
N1 Na1 O5 71.43(8) . .
O4 Na1 Na1 44.29(4) . 3_665
O3 Na1 Na1 143.69(6) . 3_665
O1 Na1 Na1 100.70(6) . 3_665
O4 Na1 Na1 42.27(4) 3_665 3_665
N1 Na1 Na1 126.28(7) . 3_665
O5 Na1 Na1 75.07(7) . 3_665
C1 O1 Na1 131.68(13) . .
C3 O3 Na1 134.35(12) . .
Na1 O4 Na1 93.44(7) . 3_665

loop_
_geom_bond_atom_site_label_1
_geom_bond_atom_site_label_2
_geom_bond_distance
_geom_bond_site_symmetry_2
C1 O1 1.262(2) .
C1 O2 1.268(2) .
C1 C2 1.472(3) 3_765
C2 C7 1.392(3) .
C2 C3 1.401(3) .
C2 C1 1.472(3) 3_765
C3 O3 1.357(2) .
C3 C4 1.380(3) .
C4 C5 1.381(3) .
C5 C6 1.393(3) .
C5 N1 1.398(3) 1_556
C6 C7 1.365(3) .
N1 C5 1.398(3) 1_554
N1 Na1 2.488(2) .
Na1 O4 2.3364(17) .
Na1 O3 2.3847(18) .
Na1 O1 2.3939(18) .
Na1 O4 2.4256(18) 3_665
Na1 O5 2.910(3) .
Na1 Na1 3.467(2) 3_665
O4 Na1 2.4256(18) 3_665
